data_1528798
loop_
_publ_author_name
'Petz, W.'
'Weller, F.'

_publ_section_title
;
 Synthese und Kristallstruktur von [C (N (C H3)2)3]2 [(C O)4 Fe (mu-In
 Cl2)2 Fe (C O)4]
;
_journal_name_full 'Zeitschrift fuer Anorganische und Allgemeine Chemie'
_journal_page_first 2825
_journal_page_last 2826
_journal_volume 628
_journal_year 2002
_chemical_formula_sum 'C22 H36 Cl4 Fe2 In2 N6 O8'
_chemical_name_systematic '(C (N (C H3)2)3)2 ((C O)4 Fe (In Cl2)2 Fe (C O)4)'
_space_group_IT_number 14
_symmetry_space_group_name_Hall '-P 2yn'
_symmetry_space_group_name_H-M 'P 1 21/n 1'
_cell_angle_alpha 90
_cell_angle_beta 91.877
_cell_angle_gamma 90
_cell_formula_units_Z 2
_cell_length_a 8.3572
_cell_length_b 11.8777
_cell_length_c 19.0268
_cell_volume 1887.669
_citation_journal_id_ASTM ZAACAB
_cod_data_source_file Petz_ZAACAB_2002_1055.cif
_cod_data_source_block C22H36Cl4Fe2In2N6O8
_cod_original_sg_symbol_Hall '-P 2ybc (x-z,y,z)'
_cod_database_code 1528798

loop_
_symmetry_equiv_pos_as_xyz
x,y,z
-x+1/2,y+1/2,-z+1/2
-x,-y,-z
x-1/2,-y-1/2,z-1/2

loop_
_atom_site_label
_atom_site_type_symbol
_atom_site_fract_x
_atom_site_fract_y
_atom_site_fract_z
_atom_site_occupancy
_atom_site_U_iso_or_equiv
C16 C+4 -0.165 0.4562 0.0926 0.433 0.0
H15 H-1 -0.2131 0.4983 0.2224 0.567 0.0
H31 H-1 -0.1521 0.5611 0.2486 0.433 0.0
H7 H-1 0.124 0.3283 0.0858 0.567 0.0
H22 H-1 0.3153 0.5903 0.1019 0.433 0.0
Fe1 Fe 0.72718 1.062337 0.030798 1 0.0
H30 H-1 -0.1981 0.3822 0.1062 0.433 0.0
H8 H-1 -0.0057 0.2832 0.1364 0.567 0.0
C10 C+4 -0.2122 0.5783 0.2152 0.567 0.0
C6 C+4 0.2729 0.6024 0.2391 0.567 0.0
N3 N-3 -0.0568 0.61235 0.19057 0.567 0.0
H32 H-1 -0.2749 0.4768 0.2134 0.433 0.0
C3 C+2 0.8552 1.01151 0.1011 1 0.0
C5 C+4 0.0484 0.5459 0.1578 0.567 0.0
C18 C+4 0.032 0.7332 0.197 0.433 0.0
H34 H-1 -0.0528 0.7326 0.1617 0.433 0.0
H24 H-1 0.4083 0.4903 0.1382 0.433 0.0
H5 H-1 0.3844 0.4601 0.1403 0.567 0.0
H4 H-1 0.2663 0.4994 0.0794 0.567 0.0
C12 C+4 0.063 0.5265 0.1695 0.433 0.0
C14 C+4 0.3214 0.5099 0.1063 0.433 0.0
O3 O-2 0.93336 0.98103 0.14754 1 0.0
H16 H-1 0.07 0.7497 0.1715 0.567 0.0
H26 H-1 0.2452 0.3091 0.149 0.433 0.0
H12 H-1 -0.119 0.4299 0.0345 0.567 0.0
H33 H-1 -0.2728 0.6031 0.1895 0.433 0.0
C7 C+4 0.3213 0.5218 0.1223 0.567 0.0
C1 C+2 0.76849 0.96011 -0.03548 1 0.0
H11 H-1 -0.2314 0.4146 0.0982 0.567 0.0
H14 H-1 -0.2324 0.6159 0.2587 0.567 0.0
H2 H-1 0.322 0.6735 0.2292 0.567 0.0
C11 C+4 -0.0272 0.7322 0.1947 0.567 0.0
O1 O-2 0.79981 0.89599 -0.07813 1 0.0
H1 H-1 0.1896 0.6134 0.2721 0.567 0.0
C17 C+4 -0.2079 0.541 0.2055 0.433 0.0
H25 H-1 0.0609 0.3246 0.1586 0.433 0.0
H3 H-1 0.3519 0.5519 0.2589 0.567 0.0
H28 H-1 -0.0893 0.4505 0.056 0.433 0.0
N2 N-3 -0.0067 0.45093 0.12729 0.567 0.0
O4 O-2 0.91039 1.24598 -0.03093 1 0.0
H13 H-1 -0.2937 0.5983 0.1807 0.567 0.0
H17 H-1 -0.0171 0.7545 0.2431 0.567 0.0
C8 C+4 0.0724 0.3411 0.1294 0.567 0.0
H9 H-1 0.1508 0.3396 0.1674 0.567 0.0
H23 H-1 0.3393 0.4773 0.061 0.433 0.0
Cl1 Cl-1 0.44625 0.8903 0.180685 1 0.0
H21 H-1 0.3397 0.6691 0.2203 0.433 0.0
H36 H-1 -0.0119 0.7467 0.2422 0.433 0.0
C15 C+4 0.15 0.3453 0.1307 0.433 0.0
N4 N-3 0.1714 0.4669 0.13316 0.433 0.0
C2 C+2 0.60336 1.14607 0.08505 1 0.0
N5 N-3 -0.0923 0.5134 0.15248 0.433 0.0
H27 H-1 0.1296 0.3221 0.0829 0.433 0.0
H10 H-1 -0.1787 0.5356 0.0756 0.567 0.0
N6 N-3 0.1126 0.6258 0.19754 0.433 0.0
O2 O-2 0.53329 1.20244 0.12234 1 0.0
H6 H-1 0.3899 0.5846 0.1131 0.567 0.0
Cl2 Cl-1 0.62755 0.71345 0.04608 1 0.0
C4 C+2 0.83973 1.17438 -0.00641 1 0.0
H19 H-1 0.2973 0.5476 0.2459 0.433 0.0
N1 N-3 0.2044 0.5545 0.17405 0.567 0.0
In1 In+1 0.51753 0.901541 0.058311 1 0.0
H29 H-1 -0.257 0.4981 0.0757 0.433 0.0
C13 C+4 0.2595 0.6236 0.2415 0.433 0.0
C9 C+4 -0.1457 0.4584 0.0799 0.567 0.0
H18 H-1 -0.1148 0.772 0.1722 0.567 0.0
H20 H-1 0.2379 0.6529 0.2873 0.433 0.0
H35 H-1 0.1069 0.7916 0.1866 0.433 0.0
